data_7018781
loop_
_publ_author_name
'Kong, Ling-Wei'
'Ma, Ming-Liang'
'Wu, Liang-Chun'
'Zhao, Xiao-Li'
'Guo, Fang'
'Jiang, Biao'
'Wen, Ke'

_publ_section_title
;
 Carboxylic acid functionalized ortho-linked
 oxacalix[2]benzene[2]pyrazine: synthesis, structure, hydrogen bond and
 metal directed self-assembly.
;
_journal_issue 18
_journal_name_full 'Dalton transactions (Cambridge, England : 2003)'
_journal_page_first 5625
_journal_page_last 5633
_journal_paper_doi 10.1039/c2dt11283c
_journal_volume 41
_journal_year 2012
_chemical_formula_sum 'C12 H11 N5 O4'
_chemical_formula_weight 289.26
_chemical_name_systematic
;
?
;
_space_group_IT_number 43
_symmetry_cell_setting orthorhombic
_symmetry_space_group_name_Hall 'F 2 -2d'
_symmetry_space_group_name_H-M 'F d d 2'
_atom_sites_solution_hydrogens geom
_atom_sites_solution_primary direct
_atom_sites_solution_secondary difmap
_audit_creation_method SHELXL-97
_cell_angle_alpha 90.00
_cell_angle_beta 90.00
_cell_angle_gamma 90.00
_cell_formula_units_Z 16
_cell_length_a 17.3714(7)
_cell_length_b 24.5657(6)
_cell_length_c 12.4327(3)
_cell_measurement_reflns_used 9950
_cell_measurement_temperature 296(2)
_cell_measurement_theta_max 28.18
_cell_measurement_theta_min 2.87
_cell_volume 5305.5(3)
_computing_cell_refinement 'Bruker SMART'
_computing_data_collection 'Bruker SMART'
_computing_data_reduction 'Bruker SAINT'
_computing_molecular_graphics 'Bruker SHELXTL'
_computing_publication_material 'Bruker SHELXTL'
_computing_structure_refinement 'SHELXL-97 (Sheldrick, 2008)'
_computing_structure_solution 'SHELXS-97 (Sheldrick, 2008)'
_diffrn_ambient_temperature 296(2)
_diffrn_measured_fraction_theta_full 0.997
_diffrn_measured_fraction_theta_max 0.997
_diffrn_measurement_device_type 'CCD area detector'
_diffrn_measurement_method 'phi and omega scans'
_diffrn_radiation_monochromator graphite
_diffrn_radiation_source 'fine-focus sealed tube'
_diffrn_radiation_type MoK\a
_diffrn_radiation_wavelength 0.71073
_diffrn_reflns_av_R_equivalents 0.0235
_diffrn_reflns_av_sigmaI/netI 0.0128
_diffrn_reflns_limit_h_max 20
_diffrn_reflns_limit_h_min -20
_diffrn_reflns_limit_k_max 27
_diffrn_reflns_limit_k_min -29
_diffrn_reflns_limit_l_max 14
_diffrn_reflns_limit_l_min -14
_diffrn_reflns_number 14917
_diffrn_reflns_theta_full 25.00
_diffrn_reflns_theta_max 25.00
_diffrn_reflns_theta_min 2.18
_exptl_absorpt_coefficient_mu 0.112
_exptl_absorpt_correction_T_max 0.9866
_exptl_absorpt_correction_T_min 0.9449
_exptl_absorpt_correction_type multi-scan
_exptl_absorpt_process_details 'Bruker SAINT (SADABS)'
_exptl_crystal_colour colorless
_exptl_crystal_density_diffrn 1.449
_exptl_crystal_density_method 'not measured'
_exptl_crystal_description block
_exptl_crystal_F_000 2400
_exptl_crystal_size_max 0.51
_exptl_crystal_size_mid 0.46
_exptl_crystal_size_min 0.12
_refine_diff_density_max 0.131
_refine_diff_density_min -0.124
_refine_diff_density_rms 0.028
_refine_ls_abs_structure_details 'Flack H D (1983), Acta Cryst. A39, 876-881'
_refine_ls_abs_structure_Flack 1.1(7)
_refine_ls_extinction_method none
_refine_ls_goodness_of_fit_ref 1.053
_refine_ls_hydrogen_treatment constr
_refine_ls_matrix_type full
_refine_ls_number_parameters 190
_refine_ls_number_reflns 2342
_refine_ls_number_restraints 1
_refine_ls_restrained_S_all 1.052
_refine_ls_R_factor_all 0.0243
_refine_ls_R_factor_gt 0.0236
_refine_ls_shift/su_max 0.001
_refine_ls_shift/su_mean 0.000
_refine_ls_structure_factor_coef Fsqd
_refine_ls_weighting_details 'calc w=1/[\s^2^(Fo^2^)+(0.0432P)^2^+1.7847P] where P=(Fo^2^+2Fc^2^)/3'
_refine_ls_weighting_scheme calc
_refine_ls_wR_factor_gt 0.0638
_refine_ls_wR_factor_ref 0.0646
_reflns_number_gt 2287
_reflns_number_total 2342
_reflns_threshold_expression >2sigma(I)
_cod_data_source_file c2dt11283c.txt
_cod_data_source_block z_2
_cod_depositor_comments
;
The following automatic conversions were performed:

'_symmetry_cell_setting' value 'Orthorhombic' changed to
'orthorhombic' according to
/home/saulius/struct/CIF-dictionaries/cif_core.dic dictionary named
'cif_core.dic' version 2.4.1 from 2010-06-29.

Automatic conversion script
Id: cif_fix_values 1715 2011-07-08 13:25:40Z adriana 
;
_cod_original_sg_symbol_H-M Fdd2
_cod_database_code 7018781

loop_
_symmetry_equiv_pos_as_xyz
'x, y, z'
'-x, -y, z'
'x+1/4, -y+1/4, z+1/4'
'-x+1/4, y+1/4, z+1/4'
'x, y+1/2, z+1/2'
'-x, -y+1/2, z+1/2'
'x+1/4, -y+3/4, z+3/4'
'-x+1/4, y+3/4, z+3/4'
'x+1/2, y, z+1/2'
'-x+1/2, -y, z+1/2'
'x+3/4, -y+1/4, z+3/4'
'-x+3/4, y+1/4, z+3/4'
'x+1/2, y+1/2, z'
'-x+1/2, -y+1/2, z'
'x+3/4, -y+3/4, z+1/4'
'-x+3/4, y+3/4, z+1/4'

loop_
_atom_site_label
_atom_site_type_symbol
_atom_site_fract_x
_atom_site_fract_y
_atom_site_fract_z
_atom_site_U_iso_or_equiv
_atom_site_adp_type
_atom_site_occupancy
_atom_site_symmetry_multiplicity
_atom_site_calc_flag
_atom_site_refinement_flags
O1 O 0.26396(7) 0.52497(4) 0.34271(9) 0.0547(3) Uani 1 1 d .
O2 O 0.21143(6) 0.55433(4) 0.19233(9) 0.0468(3) Uani 1 1 d .
O3 O 0.14730(5) 0.47305(4) 0.46565(8) 0.0396(2) Uani 1 1 d .
O4 O 0.03833(6) 0.39276(4) 0.45380(9) 0.0474(3) Uani 1 1 d .
N1 N 0.05772(6) 0.54210(4) 0.45423(9) 0.0325(2) Uani 1 1 d .
N2 N 0.07800(7) 0.56099(5) 0.67255(10) 0.0414(3) Uani 1 1 d .
C1 C 0.21527(7) 0.52216(5) 0.27023(11) 0.0340(3) Uani 1 1 d .
C2 C 0.15675(7) 0.47606(5) 0.27085(11) 0.0322(3) Uani 1 1 d .
C3 C 0.13464(9) 0.45284(6) 0.17385(12) 0.0408(3) Uani 1 1 d .
H3C H 0.1562 0.4657 0.1103 0.049 Uiso 1 1 calc R
C4 C 0.08139(10) 0.41098(6) 0.16925(14) 0.0479(4) Uani 1 1 d .
H4C H 0.0688 0.3953 0.1035 0.058 Uiso 1 1 calc R
C5 C 0.04706(8) 0.39250(6) 0.26246(14) 0.0457(3) Uani 1 1 d .
H5C H 0.0102 0.3651 0.2597 0.055 Uiso 1 1 calc R
C6 C 0.06782(7) 0.41491(5) 0.35880(12) 0.0374(3) Uani 1 1 d .
C7 C 0.12337(7) 0.45590(5) 0.36446(11) 0.0322(3) Uani 1 1 d .
C8 C 0.10719(7) 0.51393(5) 0.51282(11) 0.0316(3) Uani 1 1 d .
C9 C 0.11848(8) 0.52278(6) 0.62179(12) 0.0382(3) Uani 1 1 d .
H9A H 0.1543 0.5020 0.6594 0.046 Uiso 1 1 calc R
C10 C 0.02714(8) 0.58921(6) 0.61541(13) 0.0404(3) Uani 1 1 d .
H10A H -0.0019 0.6162 0.6485 0.049 Uiso 1 1 calc R
C11 C -0.01702(7) 0.42130(5) 0.50721(12) 0.0348(3) Uani 1 1 d .
N3 N 0.10376(7) 0.62411(5) 0.07041(11) 0.0459(3) Uani 1 1 d .
H3A H 0.0735 0.6517 0.0743 0.055 Uiso 1 1 calc R
H3B H 0.1288 0.6137 0.1264 0.055 Uiso 1 1 calc R
N4 N 0.07350(8) 0.61371(6) -0.10691(11) 0.0510(3) Uani 1 1 d .
H4A H 0.0432 0.6413 -0.1031 0.061 Uiso 1 1 calc R
H4B H 0.0788 0.5965 -0.1667 0.061 Uiso 1 1 calc R
N5 N 0.16065(8) 0.55626(5) -0.02576(11) 0.0465(3) Uani 1 1 d .
H5A H 0.1677 0.5393 -0.0854 0.056 Uiso 1 1 calc R
H5B H 0.1852 0.5464 0.0310 0.056 Uiso 1 1 calc R
C12 C 0.11176(7) 0.59779(5) -0.02134(11) 0.0363(3) Uani 1 1 d .

loop_
_atom_site_aniso_label
_atom_site_aniso_U_11
_atom_site_aniso_U_22
_atom_site_aniso_U_33
_atom_site_aniso_U_23
_atom_site_aniso_U_13
_atom_site_aniso_U_12
O1 0.0574(6) 0.0517(6) 0.0550(7) 0.0157(5) -0.0225(6) -0.0162(5)
O2 0.0504(6) 0.0453(5) 0.0448(5) 0.0150(5) -0.0090(5) -0.0100(5)
O3 0.0460(5) 0.0425(5) 0.0304(5) -0.0004(4) -0.0018(4) 0.0151(4)
O4 0.0412(5) 0.0449(5) 0.0562(7) 0.0205(5) 0.0172(5) 0.0138(4)
N1 0.0317(5) 0.0310(5) 0.0349(6) -0.0034(4) -0.0017(4) -0.0007(4)
N2 0.0406(6) 0.0460(6) 0.0377(6) -0.0089(5) -0.0004(5) -0.0034(5)
C1 0.0349(6) 0.0309(6) 0.0361(7) 0.0024(5) -0.0001(6) 0.0016(5)
C2 0.0331(6) 0.0280(6) 0.0355(7) 0.0010(5) 0.0004(6) 0.0045(5)
C3 0.0485(8) 0.0400(7) 0.0338(7) 0.0011(6) 0.0026(6) -0.0029(6)
C4 0.0559(9) 0.0452(8) 0.0427(8) -0.0066(7) -0.0065(7) -0.0068(7)
C5 0.0394(7) 0.0378(7) 0.0601(10) 0.0031(7) -0.0055(7) -0.0056(6)
C6 0.0308(6) 0.0342(6) 0.0470(8) 0.0090(6) 0.0075(6) 0.0080(5)
C7 0.0334(6) 0.0308(6) 0.0324(6) 0.0006(5) 0.0017(5) 0.0102(5)
C8 0.0306(6) 0.0297(6) 0.0346(7) 0.0006(5) 0.0020(5) 0.0002(4)
C9 0.0412(7) 0.0400(7) 0.0333(7) -0.0007(6) -0.0027(6) 0.0009(5)
C10 0.0354(6) 0.0414(7) 0.0444(8) -0.0144(6) 0.0003(6) -0.0003(6)
C11 0.0273(6) 0.0306(6) 0.0466(7) 0.0093(5) 0.0038(5) -0.0005(5)
N3 0.0525(7) 0.0517(7) 0.0335(6) -0.0053(5) -0.0047(5) 0.0128(6)
N4 0.0622(8) 0.0565(7) 0.0342(6) -0.0057(6) -0.0072(6) 0.0202(6)
N5 0.0570(7) 0.0441(7) 0.0385(6) -0.0014(6) 0.0008(5) 0.0126(6)
C12 0.0379(7) 0.0357(7) 0.0352(6) 0.0016(5) 0.0039(6) 0.0002(5)

loop_
_atom_type_symbol
_atom_type_description
_atom_type_scat_dispersion_real
_atom_type_scat_dispersion_imag
_atom_type_scat_source
C C 0.0033 0.0016 'International Tables Vol C Tables 4.2.6.8 and 6.1.1.4'
H H 0.0000 0.0000 'International Tables Vol C Tables 4.2.6.8 and 6.1.1.4'
N N 0.0061 0.0033 'International Tables Vol C Tables 4.2.6.8 and 6.1.1.4'
O O 0.0106 0.0060 'International Tables Vol C Tables 4.2.6.8 and 6.1.1.4'

loop_
_geom_angle_atom_site_label_1
_geom_angle_atom_site_label_2
_geom_angle_atom_site_label_3
_geom_angle
_geom_angle_site_symmetry_1
_geom_angle_site_symmetry_3
C8 O3 C7 117.53(9) . .
C11 O4 C6 118.04(10) . .
C11 N1 C8 115.45(12) 2_565 .
C10 N2 C9 117.73(12) . .
O1 C1 O2 124.36(13) . .
O1 C1 C2 119.62(12) . .
O2 C1 C2 115.99(12) . .
C3 C2 C7 117.72(11) . .
C3 C2 C1 119.09(12) . .
C7 C2 C1 123.20(12) . .
C4 C3 C2 121.73(14) . .
C4 C3 H3C 119.1 . .
C2 C3 H3C 119.1 . .
C5 C4 C3 119.89(15) . .
C5 C4 H4C 120.1 . .
C3 C4 H4C 120.1 . .
C6 C5 C4 119.30(12) . .
C6 C5 H5C 120.3 . .
C4 C5 H5C 120.3 . .
C5 C6 C7 121.13(13) . .
C5 C6 O4 119.15(12) . .
C7 C6 O4 119.44(13) . .
O3 C7 C2 121.63(12) . .
O3 C7 C6 118.08(12) . .
C2 C7 C6 120.16(13) . .
N1 C8 O3 118.91(12) . .
N1 C8 C9 123.26(12) . .
O3 C8 C9 117.79(12) . .
N2 C9 C8 119.93(13) . .
N2 C9 H9A 120.0 . .
C8 C9 H9A 120.0 . .
N2 C10 C11 120.52(13) . 2_565
N2 C10 H10A 119.7 . .
C11 C10 H10A 119.7 2_565 .
N1 C11 O4 119.03(12) 2_565 .
N1 C11 C10 123.05(13) 2_565 2_565
O4 C11 C10 117.91(12) . 2_565
C12 N3 H3A 120.0 . .
C12 N3 H3B 120.0 . .
H3A N3 H3B 120.0 . .
C12 N4 H4A 120.0 . .
C12 N4 H4B 120.0 . .
H4A N4 H4B 120.0 . .
C12 N5 H5A 120.0 . .
C12 N5 H5B 120.0 . .
H5A N5 H5B 120.0 . .
N4 C12 N3 120.08(12) . .
N4 C12 N5 121.23(13) . .
N3 C12 N5 118.66(13) . .

loop_
_geom_bond_atom_site_label_1
_geom_bond_atom_site_label_2
_geom_bond_distance
_geom_bond_site_symmetry_2
O1 C1 1.2379(16) .
O2 C1 1.2518(17) .
O3 C8 1.3556(16) .
O3 C7 1.3904(17) .
O4 C11 1.3627(17) .
O4 C6 1.3977(18) .
N1 C11 1.3198(16) 2_565
N1 C8 1.3221(17) .
N2 C10 1.3289(19) .
N2 C9 1.3320(18) .
C1 C2 1.5218(18) .
C2 C3 1.388(2) .
C2 C7 1.3914(19) .
C3 C4 1.384(2) .
C3 H3C 0.9300 .
C4 C5 1.380(2) .
C4 H4C 0.9300 .
C5 C6 1.367(2) .
C5 H5C 0.9300 .
C6 C7 1.3964(19) .
C8 C9 1.3861(19) .
C9 H9A 0.9300 .
C10 C11 1.381(2) 2_565
C10 H10A 0.9300 .
C11 N1 1.3198(16) 2_565
C11 C10 1.381(2) 2_565
N3 C12 1.3185(19) .
N3 H3A 0.8600 .
N3 H3B 0.8600 .
N4 C12 1.3139(18) .
N4 H4A 0.8600 .
N4 H4B 0.8600 .
N5 C12 1.3286(18) .
N5 H5A 0.8600 .
N5 H5B 0.8600 .

loop_
_geom_torsion_atom_site_label_1
_geom_torsion_atom_site_label_2
_geom_torsion_atom_site_label_3
_geom_torsion_atom_site_label_4
_geom_torsion
_geom_torsion_site_symmetry_1
_geom_torsion_site_symmetry_4
O1 C1 C2 C3 -142.67(14) . .
O2 C1 C2 C3 35.39(18) . .
O1 C1 C2 C7 37.78(19) . .
O2 C1 C2 C7 -144.16(13) . .
C7 C2 C3 C4 -0.1(2) . .
C1 C2 C3 C4 -179.68(13) . .
C2 C3 C4 C5 2.0(2) . .
C3 C4 C5 C6 -1.8(2) . .
C4 C5 C6 C7 -0.3(2) . .
C4 C5 C6 O4 -174.14(13) . .
C11 O4 C6 C5 -106.52(15) . .
C11 O4 C6 C7 79.58(15) . .
C8 O3 C7 C2 95.31(14) . .
C8 O3 C7 C6 -88.78(13) . .
C3 C2 C7 O3 173.81(11) . .
C1 C2 C7 O3 -6.63(17) . .
C3 C2 C7 C6 -2.02(17) . .
C1 C2 C7 C6 177.54(11) . .
C5 C6 C7 O3 -173.68(11) . .
O4 C6 C7 O3 0.10(16) . .
C5 C6 C7 C2 2.29(18) . .
O4 C6 C7 C2 176.07(11) . .
C11 N1 C8 O3 175.53(11) 2_565 .
C11 N1 C8 C9 -2.15(18) 2_565 .
C7 O3 C8 N1 -12.53(17) . .
C7 O3 C8 C9 165.29(12) . .
C10 N2 C9 C8 0.53(19) . .
N1 C8 C9 N2 0.5(2) . .
O3 C8 C9 N2 -177.22(12) . .
C9 N2 C10 C11 0.2(2) . 2_565
C6 O4 C11 N1 21.37(19) . 2_565
C6 O4 C11 C10 -157.87(13) . 2_565
